data_4025658
loop_
_publ_author_name
'Nitin T. Patil'
'Anil Kumar Mutyala'
'Pediredla G. V. V. Lakshmi'
'Balakrishna Gajula'
'Balasubramanian Sridhar'
'Gurava Reddy Pottireddygari'
'Tadikamalla Prabhakar Rao'

_publ_section_title
;
 Au(I)-Catalyzed Cascade Reaction Involving Formal Double Hydroamination
 of Alkynes Bearing Tethered Carboxylic Groups: An Easy Access to Fused
 Dihydrobenzimidazoles and Tetrahydroquinazolines
;
_journal_name_full 'Journal of Organic Chemistry'
_journal_page_first 5963
_journal_page_last 5975
_journal_paper_doi 10.1021/jo1013228
_journal_volume 75
_journal_year 2010
_chemical_absolute_configuration unk
_chemical_formula_moiety 'C22 H26 N2 O'
_chemical_formula_sum 'C22 H26 N2 O'
_chemical_formula_weight 334.45
_chemical_name_systematic
; 
 ? 
;
_space_group_IT_number 19
_symmetry_cell_setting orthorhombic
_symmetry_space_group_name_Hall 'P 2ac 2ab'
_symmetry_space_group_name_H-M 'P 21 21 21'
_atom_sites_solution_hydrogens geom
_atom_sites_solution_primary direct
_atom_sites_solution_secondary difmap
_audit_creation_method SHELXL-97
_cell_angle_alpha 90.00
_cell_angle_beta 90.00
_cell_angle_gamma 90.00
_cell_formula_units_Z 4
_cell_length_a 10.5601(6)
_cell_length_b 13.1228(7)
_cell_length_c 13.8186(8)
_cell_measurement_reflns_used 7647
_cell_measurement_temperature 294(2)
_cell_measurement_theta_max 22.69
_cell_measurement_theta_min 5.44
_cell_volume 1914.96(19)
_computing_cell_refinement 'SAINT (Bruker, 2001)'
_computing_data_collection 'SMART (Bruker, 2001)'
_computing_data_reduction SAINT
_computing_molecular_graphics 'SHELXTL/PC (Sheldrick, 1990)'
_computing_publication_material SHELXL97
_computing_structure_refinement 'SHELXL-97 (Sheldrick, 2008)'
_computing_structure_solution 'SHELXS-97 (Sheldrick, 2008)'
_diffrn_ambient_temperature 294(2)
_diffrn_measured_fraction_theta_full 1.000
_diffrn_measured_fraction_theta_max 1.000
_diffrn_measurement_device 'Bruker SMART APEX CCD area-detector'
_diffrn_measurement_device_type 'CCD Area Detector'
_diffrn_measurement_method '\w scan'
_diffrn_radiation_monochromator graphite
_diffrn_radiation_source 'fine-focus sealed tube'
_diffrn_radiation_type MoK\a
_diffrn_radiation_wavelength 0.71073
_diffrn_reflns_av_R_equivalents 0.0220
_diffrn_reflns_av_sigmaI/netI 0.0125
_diffrn_reflns_limit_h_max 12
_diffrn_reflns_limit_h_min -12
_diffrn_reflns_limit_k_max 15
_diffrn_reflns_limit_k_min -15
_diffrn_reflns_limit_l_max 16
_diffrn_reflns_limit_l_min -16
_diffrn_reflns_number 18515
_diffrn_reflns_theta_full 25.00
_diffrn_reflns_theta_max 25.00
_diffrn_reflns_theta_min 2.14
_diffrn_standards_number 0
_exptl_absorpt_coefficient_mu 0.071
_exptl_absorpt_correction_type none
_exptl_crystal_colour colorless
_exptl_crystal_density_diffrn 1.160
_exptl_crystal_density_method 'not measured'
_exptl_crystal_description block
_exptl_crystal_F_000 720
_exptl_crystal_size_max 0.16
_exptl_crystal_size_mid 0.13
_exptl_crystal_size_min 0.07
_refine_diff_density_max 0.229
_refine_diff_density_min -0.233
_refine_diff_density_rms 0.026
_refine_ls_extinction_method none
_refine_ls_goodness_of_fit_ref 1.050
_refine_ls_hydrogen_treatment mixed
_refine_ls_matrix_type full
_refine_ls_number_parameters 234
_refine_ls_number_reflns 1934
_refine_ls_number_restraints 0
_refine_ls_restrained_S_all 1.050
_refine_ls_R_factor_all 0.0444
_refine_ls_R_factor_gt 0.0407
_refine_ls_shift/su_max 0.000
_refine_ls_shift/su_mean 0.000
_refine_ls_structure_factor_coef Fsqd
_refine_ls_weighting_details 'calc w=1/[\s^2^(Fo^2^)+(0.0656P)^2^+0.3725P] where P=(Fo^2^+2Fc^2^)/3'
_refine_ls_weighting_scheme calc
_refine_ls_wR_factor_gt 0.1163
_refine_ls_wR_factor_ref 0.1206
_reflns_number_gt 1771
_reflns_number_total 1934
_reflns_threshold_expression I>2\s(I)
_cod_data_source_file jo1013228_si_001_1.cif
_cod_data_source_block ah56m
_cod_original_cell_volume 1914.95(19)
_cod_database_code 4025658

loop_
_symmetry_equiv_pos_as_xyz
'x, y, z'
'-x+1/2, -y, z+1/2'
'-x, y+1/2, -z+1/2'
'x+1/2, -y+1/2, -z'

loop_
_atom_site_label
_atom_site_type_symbol
_atom_site_fract_x
_atom_site_fract_y
_atom_site_fract_z
_atom_site_U_iso_or_equiv
_atom_site_adp_type
_atom_site_occupancy
_atom_site_symmetry_multiplicity
_atom_site_calc_flag
_atom_site_refinement_flags
_atom_site_disorder_assembly
_atom_site_disorder_group
C1 C 0.5816(3) 0.40217(19) 1.01735(19) 0.0582(6) Uani 1 1 d . . .
C2 C 0.4948(3) 0.3509(2) 0.9615(2) 0.0769(9) Uani 1 1 d . . .
H2 H 0.4680 0.3762 0.9021 0.092 Uiso 1 1 calc R . .
C3 C 0.4490(4) 0.2589(3) 0.9984(4) 0.0986(12) Uani 1 1 d . . .
H3 H 0.3903 0.2217 0.9628 0.118 Uiso 1 1 calc R . .
C4 C 0.4891(5) 0.2228(3) 1.0860(3) 0.1050(14) Uani 1 1 d . . .
H4 H 0.4554 0.1620 1.1093 0.126 Uiso 1 1 calc R . .
C5 C 0.5778(4) 0.2737(2) 1.1410(3) 0.0910(11) Uani 1 1 d . . .
H5 H 0.6057 0.2474 1.1998 0.109 Uiso 1 1 calc R . .
C6 C 0.6243(3) 0.3656(2) 1.1056(2) 0.0629(7) Uani 1 1 d . . .
C7 C 0.7012(3) 0.52900(19) 1.09361(16) 0.0524(6) Uani 1 1 d . . .
C8 C 0.8249(3) 0.5784(2) 1.06286(19) 0.0637(7) Uani 1 1 d . . .
H8A H 0.8952 0.5319 1.0726 0.076 Uiso 1 1 calc R . .
H8B H 0.8404 0.6397 1.1002 0.076 Uiso 1 1 calc R . .
C9 C 0.8102(3) 0.6044(2) 0.95413(18) 0.0563(6) Uani 1 1 d . . .
C10 C 0.7113(3) 0.5262(2) 0.92194(17) 0.0558(6) Uani 1 1 d . . .
C11 C 0.6143(3) 0.5997(2) 1.1483(2) 0.0681(7) Uani 1 1 d . . .
H11A H 0.6500 0.6141 1.2107 0.102 Uiso 1 1 calc R . .
H11B H 0.5331 0.5679 1.1562 0.102 Uiso 1 1 calc R . .
H11C H 0.6046 0.6621 1.1127 0.102 Uiso 1 1 calc R . .
C12 C 0.9348(3) 0.5890(3) 0.8995(2) 0.0747(8) Uani 1 1 d . . .
H12A H 0.9213 0.6002 0.8316 0.112 Uiso 1 1 calc R . .
H12B H 0.9645 0.5206 0.9095 0.112 Uiso 1 1 calc R . .
H12C H 0.9968 0.6364 0.9231 0.112 Uiso 1 1 calc R . .
C13 C 0.7630(3) 0.7135(2) 0.93531(18) 0.0545(6) Uani 1 1 d . . .
C14 C 0.6653(3) 0.7345(2) 0.8727(2) 0.0622(7) Uani 1 1 d . . .
H14 H 0.6220 0.6811 0.8433 0.075 Uiso 1 1 calc R . .
C15 C 0.6299(3) 0.8347(2) 0.8527(2) 0.0713(8) Uani 1 1 d . . .
H15 H 0.5633 0.8470 0.8103 0.086 Uiso 1 1 calc R . .
C16 C 0.6925(3) 0.9163(2) 0.8950(2) 0.0725(8) Uani 1 1 d . . .
C17 C 0.7894(4) 0.8940(2) 0.9573(2) 0.0791(9) Uani 1 1 d . . .
H17 H 0.8323 0.9472 0.9874 0.095 Uiso 1 1 calc R . .
C18 C 0.8256(3) 0.7947(2) 0.9771(2) 0.0707(8) Uani 1 1 d . . .
H18 H 0.8929 0.7827 1.0190 0.085 Uiso 1 1 calc R . .
C19 C 0.6558(4) 1.0257(2) 0.8736(3) 0.0963(12) Uani 1 1 d . . .
H19A H 0.5658 1.0276 0.8596 0.116 Uiso 1 1 calc R . .
H19B H 0.6695 1.0657 0.9317 0.116 Uiso 1 1 calc R . .
C20 C 0.7217(7) 1.0735(3) 0.7955(4) 0.141(2) Uani 1 1 d . . .
H20 H 0.8030 1.0865 0.8273 0.169 Uiso 1 1 calc R . .
C21 C 0.7640(7) 1.0274(5) 0.7133(4) 0.152(2) Uani 1 1 d . . .
H21A H 0.6933 1.0003 0.6780 0.227 Uiso 1 1 calc R . .
H21B H 0.8207 0.9730 0.7301 0.227 Uiso 1 1 calc R . .
H21C H 0.8077 1.0762 0.6739 0.227 Uiso 1 1 calc R . .
C22 C 0.6767(7) 1.1842(3) 0.7815(4) 0.165(3) Uani 1 1 d . . .
H22A H 0.5880 1.1846 0.7663 0.248 Uiso 1 1 calc R . .
H22B H 0.7233 1.2150 0.7294 0.248 Uiso 1 1 calc R . .
H22C H 0.6909 1.2220 0.8400 0.248 Uiso 1 1 calc R . .
N1 N 0.7164(3) 0.43040(17) 1.14294(17) 0.0638(6) Uani 1 1 d . . .
N2 N 0.6450(2) 0.49579(15) 1.00093(14) 0.0525(5) Uani 1 1 d . . .
O1 O 0.6933(2) 0.49601(16) 0.83957(12) 0.0747(6) Uani 1 1 d . . .
H1N H 0.726(3) 0.436(3) 1.210(3) 0.087(11) Uiso 1 1 d . . .

loop_
_atom_site_aniso_label
_atom_site_aniso_U_11
_atom_site_aniso_U_22
_atom_site_aniso_U_33
_atom_site_aniso_U_23
_atom_site_aniso_U_13
_atom_site_aniso_U_12
C1 0.0697(15) 0.0474(13) 0.0576(15) -0.0058(12) 0.0091(13) -0.0019(12)
C2 0.085(2) 0.0683(18) 0.0775(19) -0.0147(16) 0.0012(18) -0.0156(17)
C3 0.119(3) 0.073(2) 0.104(3) -0.024(2) 0.011(3) -0.038(2)
C4 0.156(4) 0.0557(18) 0.104(3) -0.0054(19) 0.027(3) -0.030(2)
C5 0.141(3) 0.0506(16) 0.082(2) 0.0052(16) 0.016(2) -0.007(2)
C6 0.0831(18) 0.0479(13) 0.0578(15) -0.0001(12) 0.0110(15) 0.0036(14)
C7 0.0631(14) 0.0510(13) 0.0432(11) 0.0021(10) -0.0067(12) 0.0003(13)
C8 0.0650(16) 0.0669(17) 0.0593(15) 0.0061(13) -0.0118(13) -0.0061(14)
C9 0.0584(14) 0.0584(15) 0.0522(13) 0.0010(11) 0.0020(12) -0.0020(12)
C10 0.0694(16) 0.0521(13) 0.0459(12) 0.0015(11) 0.0003(12) 0.0025(13)
C11 0.0819(18) 0.0627(16) 0.0596(15) -0.0095(14) -0.0033(15) 0.0056(15)
C12 0.0701(17) 0.0762(18) 0.0779(19) 0.0012(16) 0.0133(16) 0.0034(16)
C13 0.0597(14) 0.0570(14) 0.0468(12) 0.0012(11) 0.0091(12) -0.0048(12)
C14 0.0591(14) 0.0629(16) 0.0645(15) 0.0001(13) 0.0024(13) -0.0020(13)
C15 0.0640(16) 0.0715(18) 0.0785(19) 0.0144(16) 0.0119(16) 0.0085(14)
C16 0.090(2) 0.0580(16) 0.0696(17) 0.0076(14) 0.0345(18) 0.0028(17)
C17 0.109(3) 0.0579(17) 0.0708(18) -0.0012(14) 0.012(2) -0.0251(18)
C18 0.0851(19) 0.0647(17) 0.0623(15) 0.0037(13) -0.0023(15) -0.0181(16)
C19 0.112(3) 0.0611(18) 0.115(3) 0.0166(19) 0.048(2) 0.0095(19)
C20 0.223(6) 0.080(3) 0.119(3) 0.038(2) 0.060(4) 0.033(4)
C21 0.175(5) 0.158(5) 0.121(4) 0.055(4) 0.066(4) 0.037(4)
C22 0.237(7) 0.083(3) 0.176(5) 0.056(3) 0.050(6) 0.030(4)
N1 0.0848(16) 0.0559(13) 0.0507(12) 0.0071(10) -0.0034(12) 0.0044(12)
N2 0.0618(11) 0.0508(11) 0.0449(10) -0.0008(9) -0.0025(10) -0.0044(9)
O1 0.1060(16) 0.0726(12) 0.0457(9) -0.0086(9) 0.0048(11) -0.0159(13)

loop_
_atom_type_symbol
_atom_type_description
_atom_type_scat_dispersion_real
_atom_type_scat_dispersion_imag
_atom_type_scat_source
C C 0.0033 0.0000 'International Tables Vol C Tables 4.2.6.8 and 6.1.1.4'
H H 0.0000 0.0000 'International Tables Vol C Tables 4.2.6.8 and 6.1.1.4'
N N 0.0061 0.0000 'International Tables Vol C Tables 4.2.6.8 and 6.1.1.4'
O O 0.0106 0.0000 'International Tables Vol C Tables 4.2.6.8 and 6.1.1.4'

loop_
_geom_angle_atom_site_label_1
_geom_angle_atom_site_label_2
_geom_angle_atom_site_label_3
_geom_angle
_geom_angle_site_symmetry_1
_geom_angle_site_symmetry_3
_geom_angle_publ_flag
C2 C1 C6 122.8(3) . . ?
C2 C1 N2 130.5(3) . . ?
C6 C1 N2 106.7(2) . . ?
C1 C2 C3 116.7(3) . . ?
C1 C2 H2 121.6 . . ?
C3 C2 H2 121.6 . . ?
C4 C3 C2 121.0(4) . . ?
C4 C3 H3 119.5 . . ?
C2 C3 H3 119.5 . . ?
C3 C4 C5 122.0(3) . . ?
C3 C4 H4 119.0 . . ?
C5 C4 H4 119.0 . . ?
C4 C5 C6 117.8(4) . . ?
C4 C5 H5 121.1 . . ?
C6 C5 H5 121.1 . . ?
C1 C6 C5 119.7(3) . . ?
C1 C6 N1 110.0(2) . . ?
C5 C6 N1 130.3(3) . . ?
N1 C7 N2 100.73(19) . . ?
N1 C7 C11 112.1(2) . . ?
N2 C7 C11 111.8(2) . . ?
N1 C7 C8 114.3(2) . . ?
N2 C7 C8 103.24(19) . . ?
C11 C7 C8 113.6(2) . . ?
C7 C8 C9 106.2(2) . . ?
C7 C8 H8A 110.5 . . ?
C9 C8 H8A 110.5 . . ?
C7 C8 H8B 110.5 . . ?
C9 C8 H8B 110.5 . . ?
H8A C8 H8B 108.7 . . ?
C10 C9 C12 110.7(2) . . ?
C10 C9 C13 110.7(2) . . ?
C12 C9 C13 108.6(2) . . ?
C10 C9 C8 101.7(2) . . ?
C12 C9 C8 111.3(2) . . ?
C13 C9 C8 113.7(2) . . ?
O1 C10 N2 125.1(3) . . ?
O1 C10 C9 126.5(2) . . ?
N2 C10 C9 108.4(2) . . ?
C7 C11 H11A 109.5 . . ?
C7 C11 H11B 109.5 . . ?
H11A C11 H11B 109.5 . . ?
C7 C11 H11C 109.5 . . ?
H11A C11 H11C 109.5 . . ?
H11B C11 H11C 109.5 . . ?
C9 C12 H12A 109.5 . . ?
C9 C12 H12B 109.5 . . ?
H12A C12 H12B 109.5 . . ?
C9 C12 H12C 109.5 . . ?
H12A C12 H12C 109.5 . . ?
H12B C12 H12C 109.5 . . ?
C14 C13 C18 117.9(3) . . ?
C14 C13 C9 122.5(2) . . ?
C18 C13 C9 119.5(2) . . ?
C13 C14 C15 121.0(3) . . ?
C13 C14 H14 119.5 . . ?
C15 C14 H14 119.5 . . ?
C16 C15 C14 121.1(3) . . ?
C16 C15 H15 119.4 . . ?
C14 C15 H15 119.4 . . ?
C17 C16 C15 117.1(3) . . ?
C17 C16 C19 121.1(3) . . ?
C15 C16 C19 121.8(4) . . ?
C16 C17 C18 122.2(3) . . ?
C16 C17 H17 118.9 . . ?
C18 C17 H17 118.9 . . ?
C13 C18 C17 120.7(3) . . ?
C13 C18 H18 119.6 . . ?
C17 C18 H18 119.6 . . ?
C20 C19 C16 116.0(3) . . ?
C20 C19 H19A 108.3 . . ?
C16 C19 H19A 108.3 . . ?
C20 C19 H19B 108.3 . . ?
C16 C19 H19B 108.3 . . ?
H19A C19 H19B 107.4 . . ?
C21 C20 C19 126.4(5) . . ?
C21 C20 C22 114.6(4) . . ?
C19 C20 C22 111.0(5) . . ?
C21 C20 H20 99.4 . . ?
C19 C20 H20 99.4 . . ?
C22 C20 H20 99.4 . . ?
C20 C21 H21A 109.5 . . ?
C20 C21 H21B 109.5 . . ?
H21A C21 H21B 109.5 . . ?
C20 C21 H21C 109.5 . . ?
H21A C21 H21C 109.5 . . ?
H21B C21 H21C 109.5 . . ?
C20 C22 H22A 109.5 . . ?
C20 C22 H22B 109.5 . . ?
H22A C22 H22B 109.5 . . ?
C20 C22 H22C 109.5 . . ?
H22A C22 H22C 109.5 . . ?
H22B C22 H22C 109.5 . . ?
C6 N1 C7 106.8(2) . . ?
C6 N1 H1N 119(2) . . ?
C7 N1 H1N 114(2) . . ?
C10 N2 C1 128.9(2) . . ?
C10 N2 C7 113.77(19) . . ?
C1 N2 C7 107.86(19) . . ?

loop_
_geom_bond_atom_site_label_1
_geom_bond_atom_site_label_2
_geom_bond_distance
_geom_bond_site_symmetry_2
_geom_bond_publ_flag
C1 C2 1.374(4) . ?
C1 C6 1.386(4) . ?
C1 N2 1.417(3) . ?
C2 C3 1.397(5) . ?
C2 H2 0.9300 . ?
C3 C4 1.368(6) . ?
C3 H3 0.9300 . ?
C4 C5 1.379(6) . ?
C4 H4 0.9300 . ?
C5 C6 1.391(4) . ?
C5 H5 0.9300 . ?
C6 N1 1.391(4) . ?
C7 N1 1.471(3) . ?
C7 N2 1.477(3) . ?
C7 C11 1.507(4) . ?
C7 C8 1.520(4) . ?
C8 C9 1.549(4) . ?
C8 H8A 0.9700 . ?
C8 H8B 0.9700 . ?
C9 C10 1.531(4) . ?
C9 C12 1.531(4) . ?
C9 C13 1.538(4) . ?
C10 O1 1.220(3) . ?
C10 N2 1.357(3) . ?
C11 H11A 0.9600 . ?
C11 H11B 0.9600 . ?
C11 H11C 0.9600 . ?
C12 H12A 0.9600 . ?
C12 H12B 0.9600 . ?
C12 H12C 0.9600 . ?
C13 C14 1.374(4) . ?
C13 C18 1.381(4) . ?
C14 C15 1.394(4) . ?
C14 H14 0.9300 . ?
C15 C16 1.387(5) . ?
C15 H15 0.9300 . ?
C16 C17 1.370(5) . ?
C16 C19 1.516(4) . ?
C17 C18 1.384(4) . ?
C17 H17 0.9300 . ?
C18 H18 0.9300 . ?
C19 C20 1.430(6) . ?
C19 H19A 0.9700 . ?
C19 H19B 0.9700 . ?
C20 C21 1.362(7) . ?
C20 C22 1.539(6) . ?
C20 H20 0.9800 . ?
C21 H21A 0.9600 . ?
C21 H21B 0.9600 . ?
C21 H21C 0.9600 . ?
C22 H22A 0.9600 . ?
C22 H22B 0.9600 . ?
C22 H22C 0.9600 . ?
N1 H1N 0.93(4) . ?

loop_
_geom_hbond_atom_site_label_D
_geom_hbond_atom_site_label_H
_geom_hbond_atom_site_label_A
_geom_hbond_distance_DH
_geom_hbond_distance_HA
_geom_hbond_distance_DA
_geom_hbond_angle_DHA
_geom_hbond_site_symmetry_A
N1 H1N O1 0.93(4) 2.18(4) 3.037(3) 153(3) 2_665

loop_
_geom_torsion_atom_site_label_1
_geom_torsion_atom_site_label_2
_geom_torsion_atom_site_label_3
_geom_torsion_atom_site_label_4
_geom_torsion
_geom_torsion_site_symmetry_1
_geom_torsion_site_symmetry_2
_geom_torsion_site_symmetry_3
_geom_torsion_site_symmetry_4
_geom_torsion_publ_flag
C6 C1 C2 C3 0.8(5) . . . . ?
N2 C1 C2 C3 -179.9(3) . . . . ?
C1 C2 C3 C4 0.2(6) . . . . ?
C2 C3 C4 C5 -1.4(7) . . . . ?
C3 C4 C5 C6 1.6(6) . . . . ?
C2 C1 C6 C5 -0.6(5) . . . . ?
N2 C1 C6 C5 180.0(3) . . . . ?
C2 C1 C6 N1 176.7(3) . . . . ?
N2 C1 C6 N1 -2.8(3) . . . . ?
C4 C5 C6 C1 -0.6(5) . . . . ?
C4 C5 C6 N1 -177.2(3) . . . . ?
N1 C7 C8 C9 128.1(2) . . . . ?
N2 C7 C8 C9 19.7(3) . . . . ?
C11 C7 C8 C9 -101.6(3) . . . . ?
C7 C8 C9 C10 -25.6(3) . . . . ?
C7 C8 C9 C12 -143.5(2) . . . . ?
C7 C8 C9 C13 93.5(3) . . . . ?
C12 C9 C10 O1 -39.5(4) . . . . ?
C13 C9 C10 O1 81.0(4) . . . . ?
C8 C9 C10 O1 -157.8(3) . . . . ?
C12 C9 C10 N2 141.0(2) . . . . ?
C13 C9 C10 N2 -98.4(2) . . . . ?
C8 C9 C10 N2 22.7(3) . . . . ?
C10 C9 C13 C14 -18.0(3) . . . . ?
C12 C9 C13 C14 103.8(3) . . . . ?
C8 C9 C13 C14 -131.8(3) . . . . ?
C10 C9 C13 C18 166.6(2) . . . . ?
C12 C9 C13 C18 -71.6(3) . . . . ?
C8 C9 C13 C18 52.8(3) . . . . ?
C18 C13 C14 C15 -0.5(4) . . . . ?
C9 C13 C14 C15 -176.0(3) . . . . ?
C13 C14 C15 C16 0.3(4) . . . . ?
C14 C15 C16 C17 -0.4(4) . . . . ?
C14 C15 C16 C19 179.7(3) . . . . ?
C15 C16 C17 C18 0.9(5) . . . . ?
C19 C16 C17 C18 -179.3(3) . . . . ?
C14 C13 C18 C17 0.9(4) . . . . ?
C9 C13 C18 C17 176.5(3) . . . . ?
C16 C17 C18 C13 -1.2(5) . . . . ?
C17 C16 C19 C20 88.5(5) . . . . ?
C15 C16 C19 C20 -91.6(5) . . . . ?
C16 C19 C20 C21 33.5(10) . . . . ?
C16 C19 C20 C22 -179.6(5) . . . . ?
C1 C6 N1 C7 19.7(3) . . . . ?
C5 C6 N1 C7 -163.4(3) . . . . ?
N2 C7 N1 C6 -27.2(3) . . . . ?
C11 C7 N1 C6 91.8(3) . . . . ?
C8 C7 N1 C6 -137.1(2) . . . . ?
O1 C10 N2 C1 27.4(5) . . . . ?
C9 C10 N2 C1 -153.1(2) . . . . ?
O1 C10 N2 C7 169.1(3) . . . . ?
C9 C10 N2 C7 -11.4(3) . . . . ?
C2 C1 N2 C10 -51.2(4) . . . . ?
C6 C1 N2 C10 128.2(3) . . . . ?
C2 C1 N2 C7 165.4(3) . . . . ?
C6 C1 N2 C7 -15.3(3) . . . . ?
N1 C7 N2 C10 -123.8(2) . . . . ?
C11 C7 N2 C10 117.1(3) . . . . ?
C8 C7 N2 C10 -5.5(3) . . . . ?
N1 C7 N2 C1 25.8(3) . . . . ?
C11 C7 N2 C1 -93.4(3) . . . . ?
C8 C7 N2 C1 144.1(2) . . . . ?

loop_
_cod_related_entry_id
_cod_related_entry_database
_cod_related_entry_code
1 ChemSpider 30659259
